data_9000413
loop_
_publ_author_name
'Smyth, J. R.'

_publ_section_title
;
 The high temperature crystal chemistry of clinohypersthene
 T = 600 C
;
_journal_name_full 'American Mineralogist'
_journal_page_first 1069
_journal_page_last 1082
_journal_volume 59
_journal_year 1974
_chemical_formula_sum 'Ca0.032 Fe1.332 Mg0.636 O6 Si2'
_chemical_name_mineral Clinohypersthene
_space_group_IT_number 14
_symmetry_space_group_name_Hall '-P 2ybc'
_symmetry_space_group_name_H-M 'P 1 21/c 1'
_cell_angle_alpha 90
_cell_angle_beta 109.16
_cell_angle_gamma 90
_cell_length_a 9.762
_cell_length_b 9.046
_cell_length_c 5.268
_cell_formula_units_Z 4
_cell_volume 439.432
_database_code_amcsd 0000423
_diffrn_ambient_temperature 873.15
_exptl_crystal_density_diffrn 3.677
_cod_original_formula_sum 'Mg.636 Fe1.332 Ca.032 Si2 O6'
_cod_database_code 9000413

loop_
_space_group_symop_operation_xyz
x,y,z
x,1/2-y,1/2+z
-x,1/2+y,1/2-z
-x,-y,-z

loop_
_atom_site_aniso_label
_atom_site_aniso_U_11
_atom_site_aniso_U_22
_atom_site_aniso_U_33
_atom_site_aniso_U_12
_atom_site_aniso_U_13
_atom_site_aniso_U_23
Mg1 0.02449 0.02073 0.02205 -0.01302 0.00446 0.00180
Fe1 0.02449 0.02073 0.02205 -0.01302 0.00446 0.00180
Fe2 0.03320 0.02263 0.02299 -0.00621 0.00511 -0.00050
Mg2 0.03320 0.02263 0.02299 -0.00621 0.00511 -0.00050
Ca2 0.03320 0.02263 0.02299 -0.00621 0.00511 -0.00050
SiA 0.01316 0.00861 0.01672 -0.00617 0.00328 0.00123
SiB 0.01965 0.03146 0.01409 0.00647 0.00893 -0.00805
O1A 0.02424 0.01351 0.01769 -0.00866 0.01274 0.00436
O2A 0.01863 0.01769 0.03629 0.00258 0.00772 -0.01993
O3A 0.01313 0.04168 0.02389 -0.00934 0.00749 -0.01314
O1B 0.01472 0.02403 0.03102 0.00511 0.00551 -0.00328
O2B 0.03498 0.01134 0.03643 -0.00790 0.02464 -0.00034
O3B 0.02742 0.04477 0.02626 0.01707 0.02046 0.00164

loop_
_atom_site_label
_atom_site_fract_x
_atom_site_fract_y
_atom_site_fract_z
_atom_site_occupancy
_atom_site_U_iso_or_equiv
Mg1 0.24990 0.65200 0.23330 0.50700 0.02318
Fe1 0.24990 0.65200 0.23330 0.49300 0.02318
Fe2 0.25340 0.01410 0.22960 0.83900 0.02736
Mg2 0.25340 0.01410 0.22960 0.12900 0.02736
Ca2 0.25340 0.01410 0.22960 0.03200 0.02736
SiA 0.04350 0.34050 0.28330 1.00000 0.01330
SiB 0.55030 0.83590 0.24440 1.00000 0.02102
O1A 0.86810 0.34310 0.16560 1.00000 0.01646
O2A 0.12710 0.49180 0.33940 1.00000 0.02406
O3A 0.09970 0.26230 0.58010 1.00000 0.02533
O1B 0.37830 0.83250 0.13610 1.00000 0.02406
O2B 0.62900 0.98250 0.37990 1.00000 0.02406
O3B 0.60200 0.71160 0.49370 1.00000 0.02913

loop_
_cod_related_entry_id
_cod_related_entry_database
_cod_related_entry_code
1 AMCSD 0000423
